data_7008101
loop_
_publ_author_name
'Barfod, Rasmus'
'Eriksen, Jette'
'Golding, Bernard T.'
'Hammersh\/oi, Anders'
'Jacobsen, Thomas Amos'
'Langkilde, Annette'
'Larsen, Sine'
'M\/onsted, Ole'
'Sargeson, Alan M.'
'S\/orensen, Henning Osholm'

_publ_section_title
;
 Facile cobalt(III) template synthesis of novel branched hexadentate
 polyamine monocarboxylates.
;
_journal_issue 3
_journal_name_full 'Dalton transactions (Cambridge, England : 2003)'
_journal_page_first 491
_journal_page_last 500
_journal_paper_doi 10.1039/b416994h
_journal_year 2005
_chemical_compound_source 'Local laboratory'
_chemical_formula_moiety 'C10 H24 Co N5 O2 2+, 2(Cl 1-), 2(H2 O) '
_chemical_formula_sum 'C10 H28 Cl2 Co N5 O4'
_chemical_formula_weight 412.204
_chemical_name_common 't-(Co(tren-engly)) Cl2 2(H2O)'
_space_group_IT_number 2
_symmetry_cell_setting triclinic
_symmetry_space_group_name_Hall '-P 1'
_symmetry_space_group_name_H-M 'P -1'
_atom_sites_solution_hydrogens geom
_atom_sites_solution_primary direct
_atom_sites_solution_secondary difmap
_audit_creation_method maXus
_cell_angle_alpha 80.102(7)
_cell_angle_beta 89.441(10)
_cell_angle_gamma 69.214(8)
_cell_formula_units_Z 2
_cell_length_a 8.8197(7)
_cell_length_b 8.8710(11)
_cell_length_c 11.3494(12)
_cell_measurement_reflns_used 337
_cell_measurement_temperature 122.4(5)
_cell_measurement_theta_max 20.362
_cell_measurement_theta_min 0.838
_cell_volume 816.55(16)
_computing_data_collection KappaCCD
_computing_data_reduction 'EvalCCD (Duisenberg, 1998)'
_computing_structure_refinement 'SHELXL-97 (Sheldrick, 1997)'
_computing_structure_solution 'SIR92 (Altomare et al., 1994)'
_diffrn_measured_fraction_theta_full 0.996
_diffrn_measured_fraction_theta_max 0.996
_diffrn_measurement_device KappaCCD
_diffrn_measurement_method CCD
_diffrn_radiation_monochromator 'horizonally mounted graphite crystal'
_diffrn_radiation_source 'fine-focus sealed tube'
_diffrn_radiation_type ' MoK\a'
_diffrn_radiation_wavelength_id all
_diffrn_reflns_av_R_equivalents 0.040
_diffrn_reflns_limit_h_max 14
_diffrn_reflns_limit_h_min -14
_diffrn_reflns_limit_k_max 14
_diffrn_reflns_limit_k_min -14
_diffrn_reflns_limit_l_max 18
_diffrn_reflns_limit_l_min -18
_diffrn_reflns_number 52142
_diffrn_reflns_theta_full 35.01
_diffrn_reflns_theta_max 34.99
_exptl_absorpt_coefficient_mu 1.403
_exptl_absorpt_correction_T_max 0.788
_exptl_absorpt_correction_T_min 0.642
_exptl_absorpt_correction_type integration
_exptl_absorpt_process_details
;
Gaussian integration (Coppens, 1970)
;
_exptl_crystal_colour red
_exptl_crystal_density_diffrn 1.675
_exptl_crystal_density_method 'not measured'
_exptl_crystal_description Cube
_exptl_crystal_F_000 432
_exptl_crystal_size_max 0.42
_exptl_crystal_size_mid 0.27
_exptl_crystal_size_min 0.20
_refine_diff_density_max 1.899
_refine_diff_density_min -1.104
_refine_diff_density_rms 0.119
_refine_ls_extinction_method none
_refine_ls_goodness_of_fit_ref 1.156
_refine_ls_hydrogen_treatment refxyz
_refine_ls_matrix_type full
_refine_ls_number_parameters 203
_refine_ls_number_reflns 7165
_refine_ls_number_restraints 0
_refine_ls_restrained_S_all 1.156
_refine_ls_R_factor_all 0.0329
_refine_ls_R_factor_gt 0.0305
_refine_ls_shift/su_max 0.001
_refine_ls_shift/su_mean 0.000
_refine_ls_structure_factor_coef Fsqd
_refine_ls_weighting_details 'calc w=1/[\s^2^(Fo^2^)+(0.0459P)^2^+0.7233P] where P=(Fo^2^+2Fc^2^)/3'
_refine_ls_weighting_scheme calc
_refine_ls_wR_factor_gt 0.0906
_refine_ls_wR_factor_ref 0.0949
_reflns_number_gt 6928
_reflns_number_total 7165
_reflns_threshold_expression >2sigma(I)
_cod_data_source_file b416994h.txt
_cod_data_source_block t-6
_cod_depositor_comments
;
The following automatic conversions were performed:
'_symmetry_cell_setting' value 'Triclinic' changed to 'triclinic'
according to '/home/saulius/struct/CIF-dictionaries/cif_core.dic'
dictionary named 'cif_core.dic' version 2.4.1 from 2010-06-29.

Automatic conversion script
Id: cif_fix_enum 1527 2010-12-29 10:47:43Z saulius 
;
_cod_original_cell_volume 816.55(15)
_cod_original_sg_symbol_Hall '-P 1          '
_cod_original_sg_symbol_H-M 'P -1          '
_cod_original_formula_sum 'C10 H28 Cl2 Co N5 O4 '
_cod_database_code 7008101

loop_
_symmetry_equiv_pos_as_xyz
+X,+Y,+Z
-X,-Y,-Z

loop_
_atom_site_label
_atom_site_type_symbol
_atom_site_fract_x
_atom_site_fract_y
_atom_site_fract_z
_atom_site_U_iso_or_equiv
_atom_site_adp_type
_atom_site_occupancy
_atom_site_symmetry_multiplicity
_atom_site_calc_flag
_atom_site_refinement_flags
_atom_site_disorder_assembly
_atom_site_disorder_group
C1 C -0.15292(14) 0.25719(15) 0.63444(11) 0.01333(18) Uani 1 1 d . . .
C2 C -0.09702(15) 0.11074(15) 0.73481(12) 0.01505(19) Uani 1 1 d . . .
H2A H -0.1178 0.0230 0.7115 0.018 Uiso 1 1 d R . .
H2B H -0.1445 0.1395 0.8055 0.018 Uiso 1 1 d R . .
C3 C 0.17115(16) -0.07472(14) 0.69109(11) 0.01501(19) Uani 1 1 d . . .
H3A H 0.2723 -0.1449 0.7339 0.018 Uiso 1 1 d R . .
H3B H 0.1068 -0.1384 0.6796 0.018 Uiso 1 1 d R . .
C4 C 0.20496(16) 0.00785(15) 0.57151(11) 0.01497(19) Uani 1 1 d . . .
H4A H 0.1110 0.0621 0.5221 0.018 Uiso 1 1 d R . .
H4B H 0.2830 -0.0711 0.5314 0.018 Uiso 1 1 d R . .
C5 C 0.44831(14) 0.05243(16) 0.64495(11) 0.0161(2) Uani 1 1 d . . .
H5A H 0.4978 -0.0557 0.6265 0.019 Uiso 1 1 d R . .
H5B H 0.5150 0.1182 0.6097 0.019 Uiso 1 1 d R . .
C6 C 0.45556(15) 0.04147(15) 0.78028(11) 0.0163(2) Uani 1 1 d . . .
H6A H 0.5686 0.0245 0.8091 0.020 Uiso 1 1 d R . .
H6B H 0.4275 -0.0471 0.8186 0.020 Uiso 1 1 d R . .
C7 C 0.29606(17) 0.18434(16) 0.93576(11) 0.0176(2) Uani 1 1 d . . .
H7A H 0.2832 0.0844 0.9597 0.021 Uiso 1 1 d R . .
H7B H 0.3937 0.1835 0.9856 0.021 Uiso 1 1 d R . .
C8 C 0.14343(17) 0.32946(16) 0.94719(11) 0.0172(2) Uani 1 1 d . . .
H8A H 0.1849 0.4263 0.9443 0.021 Uiso 1 1 d R . .
H8B H 0.1074 0.3086 1.0211 0.021 Uiso 1 1 d R . .
C9 C 0.41306(15) 0.33058(16) 0.77520(13) 0.0171(2) Uani 1 1 d . . .
H9A H 0.4745 0.3450 0.8457 0.021 Uiso 1 1 d R . .
H9B H 0.5054 0.2985 0.7184 0.021 Uiso 1 1 d R . .
C10 C 0.28418(15) 0.49264(15) 0.71947(12) 0.01542(19) Uani 1 1 d . . .
H10A H 0.3498 0.5620 0.6722 0.019 Uiso 1 1 d R . .
H10B H 0.2410 0.5474 0.7803 0.019 Uiso 1 1 d R . .
N1 N 0.08146(13) 0.05548(12) 0.76084(9) 0.01229(16) Uani 1 1 d . . .
H11 H 0.1111 0.0124 0.8448 0.015 Uiso 1 1 d R . .
N2 N 0.27544(12) 0.12969(12) 0.59499(9) 0.01172(15) Uani 1 1 d . . .
H12 H 0.2815 0.2023 0.5214 0.014 Uiso 1 1 d R . .
N3 N 0.34011(12) 0.19920(12) 0.80801(9) 0.01269(16) Uani 1 1 d . . .
N4 N 0.02710(13) 0.35519(12) 0.84360(9) 0.01271(16) Uani 1 1 d . . .
H14A H -0.0119 0.4708 0.8168 0.015 Uiso 1 1 d R . .
H14B H -0.0388 0.3061 0.8710 0.015 Uiso 1 1 d R . .
N5 N 0.17346(12) 0.45589(12) 0.64091(9) 0.01224(15) Uani 1 1 d . . .
H15A H 0.2336 0.4451 0.5646 0.015 Uiso 1 1 d R . .
H15B H 0.0874 0.5454 0.6305 0.015 Uiso 1 1 d R . .
O1 O -0.05192(10) 0.33209(11) 0.60900(8) 0.01193(14) Uani 1 1 d . . .
O2 O -0.28913(12) 0.30211(14) 0.58390(11) 0.02141(19) Uani 1 1 d . . .
O3 O 0.40648(17) 0.35207(16) 0.42362(14) 0.0320(3) Uani 1 1 d . . .
O4 O 0.4402(4) 0.3982(4) 1.1094(4) 0.0700(9) Uani 0.708(5) 1 d P . .
O5 O 0.3950(11) 0.4325(11) 0.2073(9) 0.0700(9) Uani 0.292(5) 1 d P . .
Cl1 Cl 0.14884(4) 0.26541(4) 0.28778(3) 0.01779(6) Uani 1 1 d . . .
Cl2 Cl 0.22543(5) -0.22835(5) 0.99155(3) 0.02906(9) Uani 1 1 d . . .
Co1 Co 0.140602(17) 0.255109(17) 0.710069(12) 0.00768(4) Uani 1 1 d . . .

loop_
_atom_site_aniso_label
_atom_site_aniso_U_11
_atom_site_aniso_U_22
_atom_site_aniso_U_33
_atom_site_aniso_U_23
_atom_site_aniso_U_13
_atom_site_aniso_U_12
C1 0.0124(4) 0.0140(4) 0.0155(4) -0.0062(4) 0.0016(3) -0.0055(3)
C2 0.0153(4) 0.0131(4) 0.0193(5) -0.0039(4) 0.0048(4) -0.0078(4)
C3 0.0186(5) 0.0093(4) 0.0172(5) -0.0039(3) 0.0030(4) -0.0044(4)
C4 0.0182(5) 0.0145(4) 0.0134(4) -0.0065(4) 0.0023(4) -0.0056(4)
C5 0.0112(4) 0.0162(5) 0.0174(5) -0.0044(4) 0.0015(4) 0.0000(4)
C6 0.0136(4) 0.0128(4) 0.0171(5) -0.0021(4) -0.0037(4) 0.0016(4)
C7 0.0215(5) 0.0172(5) 0.0094(4) -0.0008(4) -0.0042(4) -0.0019(4)
C8 0.0222(5) 0.0175(5) 0.0104(4) -0.0049(4) -0.0001(4) -0.0041(4)
C9 0.0124(4) 0.0156(5) 0.0237(5) -0.0036(4) -0.0035(4) -0.0054(4)
C10 0.0138(4) 0.0127(4) 0.0211(5) -0.0036(4) -0.0001(4) -0.0061(4)
N1 0.0156(4) 0.0094(4) 0.0115(4) -0.0013(3) 0.0021(3) -0.0043(3)
N2 0.0123(4) 0.0112(4) 0.0102(4) -0.0020(3) 0.0019(3) -0.0025(3)
N3 0.0122(4) 0.0114(4) 0.0119(4) -0.0015(3) -0.0025(3) -0.0014(3)
N4 0.0151(4) 0.0106(4) 0.0110(4) -0.0023(3) 0.0019(3) -0.0027(3)
N5 0.0117(4) 0.0111(4) 0.0134(4) 0.0009(3) 0.0000(3) -0.0048(3)
O1 0.0110(3) 0.0131(3) 0.0113(3) -0.0005(3) -0.0016(2) -0.0046(3)
O2 0.0139(4) 0.0250(5) 0.0273(5) -0.0070(4) -0.0036(3) -0.0082(4)
O3 0.0264(6) 0.0234(5) 0.0450(7) -0.0014(5) 0.0023(5) -0.0098(4)
O4 0.0617(18) 0.0589(18) 0.093(3) -0.0152(17) 0.0220(17) -0.0255(15)
O5 0.0617(18) 0.0589(18) 0.093(3) -0.0152(17) 0.0220(17) -0.0255(15)
Cl1 0.01582(12) 0.01059(11) 0.02556(14) -0.00283(9) -0.00107(10) -0.00318(9)
Cl2 0.02931(17) 0.03021(18) 0.01778(14) 0.00647(12) 0.00598(12) -0.00381(14)
Co1 0.00834(7) 0.00724(7) 0.00670(6) -0.00043(4) 0.00021(4) -0.00226(5)

loop_
_atom_type_symbol
_atom_type_description
_atom_type_scat_dispersion_real
_atom_type_scat_dispersion_imag
_atom_type_scat_source
C C 0.0033 0.0016 'International Tables Vol C Tables 4.2.6.8 and 6.1.1.4'
H H 0.0000 0.0000 'International Tables Vol C Tables 4.2.6.8 and 6.1.1.4'
Cl Cl 0.1484 0.1585 'International Tables Vol C Tables 4.2.6.8 and 6.1.1.4'
Co Co 0.3494 0.9721 'International Tables Vol C Tables 4.2.6.8 and 6.1.1.4'
N N 0.0061 0.0033 'International Tables Vol C Tables 4.2.6.8 and 6.1.1.4'
O O 0.0106 0.0060 'International Tables Vol C Tables 4.2.6.8 and 6.1.1.4'

loop_
_diffrn_radiation_wavelength
0.71073

loop_
_exptl_crystal_face_index_h
_exptl_crystal_face_index_k
_exptl_crystal_face_index_l
_exptl_crystal_face_perp_dist
0 1 1 0.110
0 -1 -1 0.090
1 0 0 0.090
-1 -1 1 0.140
-1 0 -1 0.130
1 1 0 0.150

loop_
_geom_angle_atom_site_label_1
_geom_angle_atom_site_label_2
_geom_angle_atom_site_label_3
_geom_angle
_geom_angle_site_symmetry_1
_geom_angle_site_symmetry_3
_geom_angle_publ_flag
O2 C1 O1 123.65(12) . . yes
O2 C1 C2 120.63(11) . . yes
O1 C1 C2 115.68(10) . . yes
N1 C2 C1 110.72(9) . . yes
N1 C2 H2A 107.1 . . yes
C1 C2 H2A 109.4 . . yes
N1 C2 H2B 105.7 . . yes
C1 C2 H2B 110.1 . . yes
H2A C2 H2B 113.8 . . yes
N1 C3 C4 108.20(9) . . yes
N1 C3 H3A 109.6 . . yes
C4 C3 H3A 109.6 . . yes
N1 C3 H3B 109.9 . . yes
C4 C3 H3B 109.9 . . yes
H3A C3 H3B 109.6 . . yes
N2 C4 C3 107.29(9) . . yes
N2 C4 H4A 108.7 . . yes
C3 C4 H4A 112.1 . . yes
N2 C4 H4B 108.6 . . yes
C3 C4 H4B 110.5 . . yes
H4A C4 H4B 109.4 . . yes
N2 C5 C6 110.46(10) . . yes
N2 C5 H5A 110.7 . . yes
C6 C5 H5A 109.2 . . yes
N2 C5 H5B 111.2 . . yes
C6 C5 H5B 108.0 . . yes
H5A C5 H5B 107.3 . . yes
N3 C6 C5 107.89(9) . . yes
N3 C6 H6A 109.6 . . yes
C5 C6 H6A 109.6 . . yes
N3 C6 H6B 110.5 . . yes
C5 C6 H6B 110.5 . . yes
H6A C6 H6B 108.7 . . yes
N3 C7 C8 108.63(10) . . yes
N3 C7 H7A 109.1 . . yes
C8 C7 H7A 112.7 . . yes
N3 C7 H7B 106.7 . . yes
C8 C7 H7B 111.7 . . yes
H7A C7 H7B 107.9 . . yes
N4 C8 C7 107.97(10) . . yes
N4 C8 H8A 112.7 . . yes
C7 C8 H8A 103.8 . . yes
N4 C8 H8B 115.9 . . yes
C7 C8 H8B 107.4 . . yes
H8A C8 H8B 108.3 . . yes
N3 C9 C10 110.91(10) . . yes
N3 C9 H9A 113.2 . . yes
C10 C9 H9A 110.5 . . yes
N3 C9 H9B 112.2 . . yes
C10 C9 H9B 109.7 . . yes
H9A C9 H9B 99.9 . . yes
N5 C10 C9 107.33(10) . . yes
N5 C10 H10A 113.6 . . yes
C9 C10 H10A 104.9 . . yes
N5 C10 H10B 118.3 . . yes
C9 C10 H10B 107.5 . . yes
H10A C10 H10B 104.3 . . yes
C2 N1 C3 110.84(9) . . yes
C2 N1 Co1 105.75(7) . . yes
C3 N1 Co1 109.99(7) . . yes
C2 N1 H11 112.0 . . yes
C3 N1 H11 108.2 . . yes
Co1 N1 H11 110.0 . . yes
C4 N2 C5 113.04(10) . . yes
C4 N2 Co1 107.88(7) . . yes
C5 N2 Co1 109.24(7) . . yes
C4 N2 H12 111.8 . . yes
C5 N2 H12 103.7 . . yes
Co1 N2 H12 111.1 . . yes
C6 N3 C7 112.36(10) . . yes
C6 N3 C9 109.02(10) . . yes
C7 N3 C9 111.41(10) . . yes
C6 N3 Co1 106.93(7) . . yes
C7 N3 Co1 106.99(8) . . yes
C9 N3 Co1 110.00(7) . . yes
C8 N4 Co1 111.40(8) . . yes
C8 N4 H14A 103.4 . . yes
Co1 N4 H14A 106.7 . . yes
C8 N4 H14B 105.5 . . yes
Co1 N4 H14B 109.1 . . yes
H14A N4 H14B 120.6 . . yes
C10 N5 Co1 111.20(7) . . yes
C10 N5 H15A 102.5 . . yes
Co1 N5 H15A 111.9 . . yes
C10 N5 H15B 103.1 . . yes
Co1 N5 H15B 116.4 . . yes
H15A N5 H15B 110.6 . . yes
C1 O1 Co1 116.17(8) . . yes
O1 Co1 N5 87.07(4) . . yes
O1 Co1 N3 173.81(4) . . yes
N5 Co1 N3 86.78(4) . . yes
O1 Co1 N2 93.79(4) . . yes
N5 Co1 N2 93.56(4) . . yes
N3 Co1 N2 87.35(4) . . yes
O1 Co1 N4 93.38(4) . . yes
N5 Co1 N4 91.25(4) . . yes
N3 Co1 N4 85.99(4) . . yes
N2 Co1 N4 171.55(4) . . yes
O1 Co1 N1 84.45(4) . . yes
N5 Co1 N1 171.25(4) . . yes
N3 Co1 N1 101.72(4) . . yes
N2 Co1 N1 84.84(4) . . yes
N4 Co1 N1 91.43(4) . . yes

loop_
_geom_bond_atom_site_label_1
_geom_bond_atom_site_label_2
_geom_bond_distance
_geom_bond_site_symmetry_2
_geom_bond_publ_flag
C1 O2 1.2354(15) . yes
C1 O1 1.2913(14) . yes
C1 C2 1.5087(18) . yes
C2 N1 1.4889(16) . yes
C2 H2A 0.9391 . yes
C2 H2B 0.9340 . yes
C3 N1 1.4967(16) . yes
C3 C4 1.5075(18) . yes
C3 H3A 0.9647 . yes
C3 H3B 0.9550 . yes
C4 N2 1.4848(16) . yes
C4 H4A 0.9309 . yes
C4 H4B 0.9654 . yes
C5 N2 1.5025(16) . yes
C5 C6 1.5227(18) . yes
C5 H5A 0.9613 . yes
C5 H5B 1.0028 . yes
C6 N3 1.4925(16) . yes
C6 H6A 1.0030 . yes
C6 H6B 0.9419 . yes
C7 N3 1.4934(17) . yes
C7 C8 1.5199(19) . yes
C7 H7A 0.9275 . yes
C7 H7B 1.0316 . yes
C8 N4 1.5007(17) . yes
C8 H8A 1.0419 . yes
C8 H8B 0.9063 . yes
C9 N3 1.5130(17) . yes
C9 C10 1.5168(18) . yes
C9 H9A 1.0206 . yes
C9 H9B 1.0239 . yes
C10 N5 1.4825(16) . yes
C10 H10A 1.0651 . yes
C10 H10B 0.9151 . yes
N1 Co1 2.0098(10) . yes
N1 H11 0.9648 . yes
N2 Co1 1.9719(10) . yes
N2 H12 0.9763 . yes
N3 Co1 1.9511(10) . yes
N4 Co1 1.9721(10) . yes
N4 H14A 0.9525 . yes
N4 H14B 0.8684 . yes
N5 Co1 1.9375(10) . yes
N5 H15A 1.0120 . yes
N5 H15B 0.8734 . yes
O1 Co1 1.9003(9) . yes
O4 O5 1.227(10) 1_556 yes
O5 O4 1.227(10) 1_554 yes

loop_
_geom_torsion_atom_site_label_1
_geom_torsion_atom_site_label_2
_geom_torsion_atom_site_label_3
_geom_torsion_atom_site_label_4
_geom_torsion
_geom_torsion_site_symmetry_1
_geom_torsion_site_symmetry_2
_geom_torsion_site_symmetry_3
_geom_torsion_site_symmetry_4
_geom_torsion_publ_flag
O2 C1 C2 N1 166.00(11) . . . . yes
O1 C1 C2 N1 -15.92(14) . . . . yes
N1 C3 C4 N2 48.79(13) . . . . yes
N2 C5 C6 N3 -42.65(14) . . . . yes
N3 C7 C8 N4 43.43(14) . . . . yes
N3 C9 C10 N5 -39.07(14) . . . . yes
C1 C2 N1 C3 -92.71(11) . . . . yes
C1 C2 N1 Co1 26.46(11) . . . . yes
C4 C3 N1 C2 88.53(12) . . . . yes
C4 C3 N1 Co1 -28.06(12) . . . . yes
C3 C4 N2 C5 74.14(12) . . . . yes
C3 C4 N2 Co1 -46.76(11) . . . . yes
C6 C5 N2 C4 -99.69(12) . . . . yes
C6 C5 N2 Co1 20.44(12) . . . . yes
C5 C6 N3 C7 161.29(11) . . . . yes
C5 C6 N3 C9 -74.70(12) . . . . yes
C5 C6 N3 Co1 44.19(11) . . . . yes
C8 C7 N3 C6 -162.78(11) . . . . yes
C8 C7 N3 C9 74.54(13) . . . . yes
C8 C7 N3 Co1 -45.72(12) . . . . yes
C10 C9 N3 C6 140.89(11) . . . . yes
C10 C9 N3 C7 -94.54(12) . . . . yes
C10 C9 N3 Co1 23.93(13) . . . . yes
C7 C8 N4 Co1 -21.07(12) . . . . yes
C9 C10 N5 Co1 36.85(12) . . . . yes
O2 C1 O1 Co1 173.35(10) . . . . yes
C2 C1 O1 Co1 -4.66(13) . . . . yes
C1 O1 Co1 N5 -165.42(9) . . . . yes
C1 O1 Co1 N3 -158.3(3) . . . . yes
C1 O1 Co1 N2 101.20(9) . . . . yes
C1 O1 Co1 N4 -74.34(9) . . . . yes
C1 O1 Co1 N1 16.77(8) . . . . yes
C10 N5 Co1 O1 159.40(8) . . . . yes
C10 N5 Co1 N3 -19.83(8) . . . . yes
C10 N5 Co1 N2 -106.97(8) . . . . yes
C10 N5 Co1 N4 66.08(8) . . . . yes
C10 N5 Co1 N1 173.9(2) . . . . yes
C6 N3 Co1 O1 -127.9(4) . . . . yes
C7 N3 Co1 O1 111.5(4) . . . . yes
C9 N3 Co1 O1 -9.6(4) . . . . yes
C7 N3 Co1 O1 111.5(4) . . . . yes
C9 N3 Co1 O1 -9.6(4) . . . . yes
C6 N3 Co1 N5 -120.79(8) . . . . yes
C7 N3 Co1 N5 118.62(8) . . . . yes
C9 N3 Co1 N5 -2.54(8) . . . . yes
C6 N3 Co1 N2 -27.08(8) . . . . yes
C7 N3 Co1 N2 -147.66(8) . . . . yes
C9 N3 Co1 N2 91.18(8) . . . . yes
C6 N3 Co1 N4 147.72(8) . . . . yes
C7 N3 Co1 N4 27.14(8) . . . . yes
C9 N3 Co1 N4 -94.03(8) . . . . yes
C6 N3 Co1 N1 57.09(8) . . . . yes
C7 N3 Co1 N1 -63.49(8) . . . . yes
C9 N3 Co1 N1 175.34(8) . . . . yes
C4 N2 Co1 O1 -59.14(8) . . . . yes
C5 N2 Co1 O1 177.61(8) . . . . yes
C4 N2 Co1 N5 -146.44(8) . . . . yes
C5 N2 Co1 N5 90.32(8) . . . . yes
C4 N2 Co1 N3 126.95(8) . . . . yes
C5 N2 Co1 N3 3.71(8) . . . . yes
C4 N2 Co1 N4 88.9(3) . . . . yes
C5 N2 Co1 N4 -34.3(3) . . . . yes
C4 N2 Co1 N1 24.93(8) . . . . yes
C5 N2 Co1 N1 -98.31(8) . . . . yes
C8 N4 Co1 O1 -177.09(8) . . . . yes
C8 N4 Co1 N5 -89.95(8) . . . . yes
C8 N4 Co1 N3 -3.26(8) . . . . yes
C8 N4 Co1 N2 34.8(3) . . . . yes
C8 N4 Co1 N1 98.38(8) . . . . yes
C2 N1 Co1 O1 -23.45(7) . . . . yes
C3 N1 Co1 O1 96.28(8) . . . . yes
C2 N1 Co1 N5 -38.0(3) . . . . yes
C3 N1 Co1 N5 81.7(3) . . . . yes
C2 N1 Co1 N3 156.01(7) . . . . yes
C3 N1 Co1 N3 -84.26(8) . . . . yes
C2 N1 Co1 N2 -117.78(8) . . . . yes
C3 N1 Co1 N2 1.95(8) . . . . yes
C2 N1 Co1 N4 69.81(8) . . . . yes
C3 N1 Co1 N4 -170.46(8) . . . . yes
